data_7200183
loop_
_publ_author_name
'Lin, Jiao-Min'
'Huang, Bei-Shu'
'Guan, Yang-Fan'
'Liu, Zhao-Qing'
'Wang, Dong-Yao'
'Dong, Wen'

_publ_section_title
;
 Syntheses, structures and properties of seven H2BTA coordinating 3-D
 metallic complexes containing 0-, 1-, 2-, and 3-D frameworks (H2BTA =
 bis(tetrazolyl)amine)
;
_journal_issue 2
_journal_name_full CrystEngComm
_journal_page_first 329
_journal_paper_doi 10.1039/b809415b
_journal_volume 11
_journal_year 2009
_chemical_formula_moiety 'C4 H6 Co N18 Na2 O2'
_chemical_formula_sum 'C4 H6 Co N18 Na2 O2'
_chemical_formula_weight 443.18
_chemical_name_systematic
;
?
;
_space_group_IT_number 14
_symmetry_cell_setting monoclinic
_symmetry_space_group_name_Hall '-P 2ybc'
_symmetry_space_group_name_H-M 'P 1 21/c 1'
_atom_sites_solution_hydrogens geom
_atom_sites_solution_primary direct
_atom_sites_solution_secondary difmap
_audit_creation_method SHELXL-97
_cell_angle_alpha 90.00
_cell_angle_beta 109.035(7)
_cell_angle_gamma 90.00
_cell_formula_units_Z 2
_cell_length_a 9.4760(12)
_cell_length_b 9.4375(11)
_cell_length_c 8.2912(10)
_cell_measurement_reflns_used 1624
_cell_measurement_temperature 296(2)
_cell_measurement_theta_max 27.539
_cell_measurement_theta_min 2.274
_cell_volume 700.94(15)
_computing_cell_refinement 'SAINT (Bruker, 2001-2005)'
_computing_data_collection 'SMART (Bruker, 2001-2005) '
_computing_data_reduction SAINT
_computing_molecular_graphics 'SHELXTL (Bruker, 2001-2005)'
_computing_publication_material SHELXTL
_computing_structure_refinement 'SHELXL-97 (Sheldrick, 1997)'
_computing_structure_solution 'SHELXS-97 (Sheldrick, 1997)'
_diffrn_ambient_temperature 296(2)
_diffrn_measured_fraction_theta_full 0.977
_diffrn_measured_fraction_theta_max 0.977
_diffrn_measurement_device_type 'Bruker SMART APEX CCD area detector'
_diffrn_measurement_method 'phi and omega scans'
_diffrn_radiation_monochromator graphite
_diffrn_radiation_source 'fine-focus sealed tube'
_diffrn_radiation_type MoK\a
_diffrn_radiation_wavelength 0.71073
_diffrn_reflns_av_R_equivalents 0.0247
_diffrn_reflns_av_sigmaI/netI 0.0242
_diffrn_reflns_limit_h_max 9
_diffrn_reflns_limit_h_min -11
_diffrn_reflns_limit_k_max 12
_diffrn_reflns_limit_k_min -12
_diffrn_reflns_limit_l_max 10
_diffrn_reflns_limit_l_min -10
_diffrn_reflns_number 5593
_diffrn_reflns_theta_full 27.53
_diffrn_reflns_theta_max 27.53
_diffrn_reflns_theta_min 2.27
_diffrn_standards_decay_% 0
_diffrn_standards_interval_count 0
_diffrn_standards_interval_time .
_diffrn_standards_number 0
_exptl_absorpt_coefficient_mu 1.344
_exptl_absorpt_correction_T_max 0.931
_exptl_absorpt_correction_T_min 0.713
_exptl_absorpt_correction_type empirical
_exptl_absorpt_process_details 'SADABS (Sheldrick, 1996)'
_exptl_crystal_colour pink
_exptl_crystal_density_diffrn 2.1
_exptl_crystal_density_method 'not measured'
_exptl_crystal_description block
_exptl_crystal_F_000 442
_exptl_crystal_size_max 0.209
_exptl_crystal_size_mid 0.207
_exptl_crystal_size_min 0.043
_refine_diff_density_max 0.311
_refine_diff_density_min -0.303
_refine_diff_density_rms 0.062
_refine_ls_extinction_coef 0.0038(15)
_refine_ls_extinction_expression Fc^*^=kFc[1+0.001xFc^2^\l^3^/sin(2\q)]^-1/4^
_refine_ls_extinction_method SHELXL
_refine_ls_goodness_of_fit_ref 1.072
_refine_ls_hydrogen_treatment refall
_refine_ls_matrix_type full
_refine_ls_number_parameters 137
_refine_ls_number_reflns 1586
_refine_ls_number_restraints 0
_refine_ls_restrained_S_all 1.072
_refine_ls_R_factor_all 0.0281
_refine_ls_R_factor_gt 0.0245
_refine_ls_shift/su_max 0.001
_refine_ls_shift/su_mean 0.000
_refine_ls_structure_factor_coef Fsqd
_refine_ls_weighting_details 'calc w=1/[\s^2^(Fo^2^)+(0.0317P)^2^+0.3461P] where P=(Fo^2^+2Fc^2^)/3'
_refine_ls_weighting_scheme calc
_refine_ls_wR_factor_gt 0.0621
_refine_ls_wR_factor_ref 0.0644
_reflns_number_gt 1436
_reflns_number_total 1586
_reflns_threshold_expression >2sigma(I)
_cod_data_source_file b809415b.txt
_cod_data_source_block co5
_cod_original_sg_symbol_Hall -p2ybc
_cod_original_sg_symbol_H-M p21/c
_cod_database_code 7200183

loop_
_symmetry_equiv_pos_as_xyz
'x, y, z'
'-x, y+1/2, -z+1/2'
'-x, -y, -z'
'x, -y-1/2, z-1/2'

loop_
_atom_site_label
_atom_site_type_symbol
_atom_site_fract_x
_atom_site_fract_y
_atom_site_fract_z
_atom_site_U_iso_or_equiv
_atom_site_adp_type
_atom_site_occupancy
_atom_site_symmetry_multiplicity
_atom_site_calc_flag
_atom_site_refinement_flags
_atom_site_disorder_assembly
_atom_site_disorder_group
Co1 Co 0.0000 0.5000 0.0000 0.01200(12) Uani 1 2 d S . .
Na1 Na 0.38788(8) 0.30333(8) 0.05602(10) 0.0274(2) Uani 1 1 d . . .
N2 N 0.34476(16) 0.55692(16) 0.07674(19) 0.0206(3) Uani 1 1 d . . .
N1 N 0.21632(16) 0.59453(15) 0.10541(18) 0.0167(3) Uani 1 1 d . . .
N3 N 0.43696(17) 0.66282(18) 0.1135(2) 0.0267(4) Uani 1 1 d . . .
N4 N 0.37565(18) 0.77366(17) 0.1714(2) 0.0273(4) Uani 1 1 d . . .
C1 C 0.24183(19) 0.72671(18) 0.1646(2) 0.0173(3) Uani 1 1 d . . .
N7 N -0.16651(16) 0.62648(16) 0.23804(18) 0.0187(3) Uani 1 1 d . . .
N9 N -0.05481(16) 0.82528(15) 0.32887(18) 0.0168(3) Uani 1 1 d . . .
N8 N -0.17113(16) 0.74028(16) 0.32411(19) 0.0193(3) Uani 1 1 d . . .
C2 C 0.01766(18) 0.75648(17) 0.23973(19) 0.0148(3) Uani 1 1 d . . .
N6 N -0.04734(16) 0.63348(15) 0.18128(17) 0.0162(3) Uani 1 1 d . . .
N5 N 0.14308(18) 0.80875(16) 0.2128(2) 0.0227(3) Uani 1 1 d . . .
O2 O 0.3546(3) 0.0631(2) -0.0134(3) 0.0496(5) Uani 1 1 d . . .
H1 H 0.169(2) 0.890(3) 0.248(3) 0.030(6) Uiso 1 1 d . . .
H3 H 0.365(7) 0.015(5) 0.046(7) 0.12(2) Uiso 1 1 d . . .
H2 H 0.313(10) 0.037(8) -0.089(12) 0.26(5) Uiso 1 1 d . . .

loop_
_atom_site_aniso_label
_atom_site_aniso_U_11
_atom_site_aniso_U_22
_atom_site_aniso_U_33
_atom_site_aniso_U_23
_atom_site_aniso_U_13
_atom_site_aniso_U_12
Co1 0.01376(18) 0.00965(17) 0.01417(17) -0.00049(10) 0.00668(12) -0.00046(11)
Na1 0.0244(4) 0.0243(4) 0.0352(4) 0.0000(3) 0.0119(3) 0.0036(3)
N2 0.0154(7) 0.0216(8) 0.0258(8) -0.0021(6) 0.0081(6) 0.0027(6)
N1 0.0156(7) 0.0150(7) 0.0210(7) -0.0024(5) 0.0081(6) 0.0008(6)
N3 0.0184(8) 0.0286(9) 0.0361(9) -0.0096(7) 0.0130(7) -0.0035(7)
N4 0.0218(8) 0.0267(9) 0.0387(9) -0.0131(7) 0.0173(7) -0.0087(7)
C1 0.0184(9) 0.0172(8) 0.0180(8) -0.0027(6) 0.0081(7) -0.0025(7)
N7 0.0192(8) 0.0177(7) 0.0224(7) -0.0042(5) 0.0111(6) -0.0029(6)
N9 0.0160(7) 0.0162(7) 0.0203(7) -0.0044(5) 0.0090(6) -0.0019(6)
N8 0.0183(8) 0.0175(7) 0.0241(7) -0.0048(6) 0.0098(6) -0.0023(6)
C2 0.0160(8) 0.0136(8) 0.0160(7) -0.0013(6) 0.0066(6) 0.0003(6)
N6 0.0174(7) 0.0147(7) 0.0189(7) -0.0024(5) 0.0093(5) -0.0023(6)
N5 0.0238(8) 0.0147(7) 0.0367(9) -0.0112(6) 0.0198(7) -0.0071(6)
O2 0.0696(13) 0.0297(9) 0.0516(12) 0.0015(8) 0.0227(10) 0.0034(9)

loop_
_atom_type_symbol
_atom_type_description
_atom_type_scat_dispersion_real
_atom_type_scat_dispersion_imag
_atom_type_scat_source
C C 0.0033 0.0016 'International Tables Vol C Tables 4.2.6.8 and 6.1.1.4'
H H 0.0000 0.0000 'International Tables Vol C Tables 4.2.6.8 and 6.1.1.4'
N N 0.0061 0.0033 'International Tables Vol C Tables 4.2.6.8 and 6.1.1.4'
O O 0.0106 0.0060 'International Tables Vol C Tables 4.2.6.8 and 6.1.1.4'
Co Co 0.3494 0.9721 'International Tables Vol C Tables 4.2.6.8 and 6.1.1.4'
Na Na 0.0362 0.0249 'International Tables Vol C Tables 4.2.6.8 and 6.1.1.4'

loop_
_geom_angle_atom_site_label_1
_geom_angle_atom_site_label_2
_geom_angle_atom_site_label_3
_geom_angle
_geom_angle_site_symmetry_1
_geom_angle_site_symmetry_3
_geom_angle_publ_flag
N6 Co1 N6 180.00(5) . 3_565 ?
N6 Co1 N9 87.14(5) . 4_575 ?
N6 Co1 N9 92.86(5) 3_565 4_575 ?
N6 Co1 N9 92.86(5) . 2_545 ?
N6 Co1 N9 87.14(5) 3_565 2_545 ?
N9 Co1 N9 180.00(5) 4_575 2_545 ?
N6 Co1 N1 81.88(5) . . ?
N6 Co1 N1 98.12(5) 3_565 . ?
N9 Co1 N1 86.69(5) 4_575 . ?
N9 Co1 N1 93.31(5) 2_545 . ?
N6 Co1 N1 98.12(5) . 3_565 ?
N6 Co1 N1 81.88(5) 3_565 3_565 ?
N9 Co1 N1 93.31(5) 4_575 3_565 ?
N9 Co1 N1 86.69(5) 2_545 3_565 ?
N1 Co1 N1 180.0 . 3_565 ?
O2 Na1 N2 162.97(8) . . ?
O2 Na1 N3 92.65(7) . 3_665 ?
N2 Na1 N3 94.05(6) . 3_665 ?
O2 Na1 N8 79.27(7) . 2_545 ?
N2 Na1 N8 91.49(5) . 2_545 ?
N3 Na1 N8 168.11(6) 3_665 2_545 ?
O2 Na1 N4 96.73(8) . 2_645 ?
N2 Na1 N4 99.16(6) . 2_645 ?
N3 Na1 N4 87.77(6) 3_665 2_645 ?
N8 Na1 N4 101.73(5) 2_545 2_645 ?
O2 Na1 N7 90.74(8) . 3_565 ?
N2 Na1 N7 74.19(5) . 3_565 ?
N3 Na1 N7 85.71(5) 3_665 3_565 ?
N8 Na1 N7 85.70(5) 2_545 3_565 ?
N4 Na1 N7 170.30(6) 2_645 3_565 ?
O2 Na1 N3 77.68(8) . 2_645 ?
N2 Na1 N3 115.01(6) . 2_645 ?
N3 Na1 N3 107.19(6) 3_665 2_645 ?
N8 Na1 N3 79.79(5) 2_545 2_645 ?
N4 Na1 N3 26.80(5) 2_645 2_645 ?
N7 Na1 N3 162.84(5) 3_565 2_645 ?
N3 N2 N1 109.28(14) . . ?
N3 N2 Na1 131.01(12) . . ?
N1 N2 Na1 116.57(11) . . ?
C1 N1 N2 104.08(14) . . ?
C1 N1 Co1 125.03(11) . . ?
N2 N1 Co1 127.66(11) . . ?
N2 N3 N4 110.10(14) . . ?
N2 N3 Na1 118.84(11) . 3_665 ?
N4 N3 Na1 122.34(12) . 3_665 ?
N2 N3 Na1 133.07(12) . 2_655 ?
N4 N3 Na1 60.73(10) . 2_655 ?
Na1 N3 Na1 100.60(6) 3_665 2_655 ?
C1 N4 N3 103.94(14) . . ?
C1 N4 Na1 127.39(12) . 2_655 ?
N3 N4 Na1 92.47(11) . 2_655 ?
N4 C1 N1 112.58(15) . . ?
N4 C1 N5 122.19(15) . . ?
N1 C1 N5 125.22(15) . . ?
N8 N7 N6 109.32(13) . . ?
N8 N7 Na1 97.84(10) . 3_565 ?
N6 N7 Na1 99.33(10) . 3_565 ?
C2 N9 N8 104.92(13) . . ?
C2 N9 Co1 133.71(11) . 2 ?
N8 N9 Co1 119.90(10) . 2 ?
N7 N8 N9 109.47(13) . . ?
N7 N8 Na1 124.50(11) . 2 ?
N9 N8 Na1 125.79(10) . 2 ?
N6 C2 N9 111.53(14) . . ?
N6 C2 N5 125.33(14) . . ?
N9 C2 N5 123.14(15) . . ?
C2 N6 N7 104.76(13) . . ?
C2 N6 Co1 126.72(11) . . ?
N7 N6 Co1 127.51(11) . . ?
C2 N5 C1 123.69(15) . . ?
C2 N5 H1 117.1(15) . . ?
C1 N5 H1 117.9(15) . . ?
Na1 O2 H3 121(5) . . ?
Na1 O2 H2 126(7) . . ?
H3 O2 H2 110(7) . . ?

loop_
_geom_bond_atom_site_label_1
_geom_bond_atom_site_label_2
_geom_bond_distance
_geom_bond_site_symmetry_2
_geom_bond_publ_flag
Co1 N6 2.1183(14) . ?
Co1 N6 2.1183(14) 3_565 ?
Co1 N9 2.1263(14) 4_575 ?
Co1 N9 2.1263(14) 2_545 ?
Co1 N1 2.1432(14) . ?
Co1 N1 2.1432(14) 3_565 ?
Na1 O2 2.335(2) . ?
Na1 N2 2.4433(17) . ?
Na1 N3 2.5208(18) 3_665 ?
Na1 N8 2.6253(17) 2_545 ?
Na1 N4 2.6274(19) 2_645 ?
Na1 N7 2.7290(17) 3_565 ?
Na1 N3 3.0092(18) 2_645 ?
N2 N3 1.297(2) . ?
N2 N1 1.361(2) . ?
N1 C1 1.333(2) . ?
N3 N4 1.358(2) . ?
N3 Na1 2.5208(18) 3_665 ?
N3 Na1 3.0092(18) 2_655 ?
N4 C1 1.327(2) . ?
N4 Na1 2.6274(19) 2_655 ?
C1 N5 1.371(2) . ?
N7 N8 1.298(2) . ?
N7 N6 1.359(2) . ?
N7 Na1 2.7290(17) 3_565 ?
N9 C2 1.331(2) . ?
N9 N8 1.353(2) . ?
N9 Co1 2.1263(14) 2 ?
N8 Na1 2.6253(17) 2 ?
C2 N6 1.329(2) . ?
C2 N5 1.371(2) . ?
N5 H1 0.83(2) . ?
O2 H3 0.65(5) . ?
O2 H2 0.67(10) . ?
